data_1554061
loop_
_publ_author_name
'Xu, Yijue'
'Viger-Gravel, Jasmine'
'Korobkov, Ilia'
'Bryce, David L.'

_publ_section_title
;
 Mechanochemical Production of Halogen-Bonded Solids Featuring
 P&#x2550;O&#x00B7;&#x00B7;&#x00B7;I--C Motifs and Characterization via
 X-ray Diffraction, Solid-State Multinuclear Magnetic Resonance, and
 Density Functional Theory
;
_journal_issue 48
_journal_name_full 'The Journal of Physical Chemistry C'
_journal_page_first 27104
_journal_paper_doi 10.1021/acs.jpcc.5b09737
_journal_volume 119
_journal_year 2015
_chemical_formula_sum 'C30 H15 F8 I4 O P'
_chemical_formula_weight 1081.99
_space_group_crystal_system triclinic
_space_group_IT_number 2
_space_group_name_Hall '-P 1'
_space_group_name_H-M_alt 'P -1'
_atom_sites_solution_hydrogens geom
_audit_creation_method SHELXL-2013
_cell_angle_alpha 90.4885(10)
_cell_angle_beta 97.5416(10)
_cell_angle_gamma 105.8860(11)
_cell_formula_units_Z 2
_cell_length_a 8.6823(2)
_cell_length_b 12.8395(2)
_cell_length_c 15.1270(3)
_cell_measurement_reflns_used 9996
_cell_measurement_temperature 200(2)
_cell_measurement_theta_max 30.60
_cell_measurement_theta_min 2.46
_cell_volume 1606.12(6)
_computing_cell_refinement 'APEX II, Bruker (2012)'
_computing_data_collection 'APEX II, Bruker (2012)'
_computing_data_reduction 'XPREP, Bruker (2012)'
_computing_molecular_graphics 'SHELXTL, Bruker (2015)'
_computing_publication_material 'SHELXTL, Bruker (2015)'
_computing_structure_refinement 'SHELXL-2014/7 (Sheldrick, 2014)'
_computing_structure_solution 'SHELXL-2014/7 (Sheldrick, 2014)'
_diffrn_ambient_temperature 200(2)
_diffrn_measured_fraction_theta_full 0.990
_diffrn_measured_fraction_theta_max 0.961
_diffrn_measurement_device_type 'Bruker APEX-II CCD'
_diffrn_measurement_method '\f and \w scans'
_diffrn_radiation_type MoK\a
_diffrn_radiation_wavelength 0.71073
_diffrn_reflns_av_R_equivalents 0.0218
_diffrn_reflns_av_unetI/netI 0.0279
_diffrn_reflns_Laue_measured_fraction_full 0.990
_diffrn_reflns_Laue_measured_fraction_max 0.961
_diffrn_reflns_limit_h_max 11
_diffrn_reflns_limit_h_min -12
_diffrn_reflns_limit_k_max 18
_diffrn_reflns_limit_k_min -18
_diffrn_reflns_limit_l_max 21
_diffrn_reflns_limit_l_min -21
_diffrn_reflns_number 20879
_diffrn_reflns_point_group_measured_fraction_full 0.990
_diffrn_reflns_point_group_measured_fraction_max 0.961
_diffrn_reflns_theta_full 25.242
_diffrn_reflns_theta_max 30.600
_diffrn_reflns_theta_min 2.089
_exptl_absorpt_coefficient_mu 4.001
_exptl_absorpt_correction_T_max 0.7461
_exptl_absorpt_correction_T_min 0.5116
_exptl_absorpt_correction_type multi-scan
_exptl_absorpt_process_details 'SADABS, Bruker (2003)'
_exptl_crystal_colour colourless
_exptl_crystal_density_diffrn 2.237
_exptl_crystal_density_meas ?
_exptl_crystal_description block
_exptl_crystal_F_000 1004
_exptl_crystal_size_max 0.260
_exptl_crystal_size_mid 0.070
_exptl_crystal_size_min 0.050
_refine_diff_density_max 1.510
_refine_diff_density_min -2.708
_refine_diff_density_rms 0.131
_refine_ls_extinction_method none
_refine_ls_goodness_of_fit_ref 1.034
_refine_ls_hydrogen_treatment constr
_refine_ls_matrix_type full
_refine_ls_number_parameters 505
_refine_ls_number_reflns 9517
_refine_ls_number_restraints 390
_refine_ls_restrained_S_all 1.017
_refine_ls_R_factor_all 0.0520
_refine_ls_R_factor_gt 0.0408
_refine_ls_shift/su_max 0.000
_refine_ls_shift/su_mean 0.000
_refine_ls_structure_factor_coef Fsqd
_refine_ls_weighting_details 'w=1/[\s^2^(Fo^2^)+(0.0533P)^2^+2.0130P] where P=(Fo^2^+2Fc^2^)/3'
_refine_ls_weighting_scheme calc
_refine_ls_wR_factor_gt 0.1019
_refine_ls_wR_factor_ref 0.1092
_reflns_Friedel_coverage 0.000
_reflns_number_gt 7777
_reflns_number_total 9517
_reflns_threshold_expression 'I > 2\s(I)'
_cod_data_source_file jp5b09737_si_002.cif
_cod_data_source_block db134
_cod_depositor_comments
;
The following automatic conversions were performed:

data item '_exptl_crystal_density_meas' value 'n/a' was changed to
'?' -- the value is perceived as not measured.

Automatic conversion script
Id: cif_fix_values 6909 2019-04-08 15:41:33Z antanas 
;
_cod_database_code 1554061
_shelx_space_group_comment
; 
The symmetry employed for this shelxl refinement is uniquely defined 
by the following loop, which should always be used as a source of 
symmetry information in preference to the above space-group names. 
They are only intended as comments. 
;
_shelx_estimated_absorpt_t_min 0.423
_shelx_estimated_absorpt_t_max 0.825
_shelxl_version_number 2013-4

loop_
_space_group_symop_operation_xyz
'x, y, z'
'-x, -y, -z'

loop_
_atom_site_label
_atom_site_type_symbol
_atom_site_fract_x
_atom_site_fract_y
_atom_site_fract_z
_atom_site_U_iso_or_equiv
_atom_site_adp_type
_atom_site_occupancy
_atom_site_site_symmetry_order
_atom_site_calc_flag
_atom_site_refinement_flags_posn
_atom_site_refinement_flags_adp
_atom_site_refinement_flags_occupancy
_atom_site_disorder_assembly
_atom_site_disorder_group
P1 P 0.11409(9) 0.06653(6) 0.26099(5) 0.02637(14) Uani 1 1 d . . . . .
O1 O 0.2469(3) 0.17054(17) 0.27271(15) 0.0330(4) Uani 1 1 d . . . . .
I1 I 0.31989(3) 0.36119(2) 0.16795(2) 0.04487(8) Uani 1 1 d D . . . .
I2 I 0.70128(5) 0.57560(3) 0.22085(3) 0.09201(16) Uani 1 1 d D . . . .
F1 F 0.6795(3) 0.7628(2) 0.0947(2) 0.0657(7) Uani 1 1 d D . . . .
F2 F 0.4572(3) 0.78704(18) -0.03567(18) 0.0571(6) Uani 1 1 d D . . . .
F3 F 0.1805(4) 0.6260(2) -0.0814(2) 0.0717(8) Uani 1 1 d D . . . .
F4 F 0.1282(3) 0.4419(2) 0.0053(2) 0.0695(8) Uani 1 1 d D . . . .
C1 C 0.3782(4) 0.5044(2) 0.0990(2) 0.0369(7) Uani 1 1 d D . . . .
C2 C 0.5205(4) 0.5868(3) 0.1213(2) 0.0394(7) Uani 1 1 d D . . . .
C3 C 0.5438(4) 0.6813(3) 0.0746(3) 0.0413(7) Uani 1 1 d D . . . .
C4 C 0.4313(5) 0.6947(3) 0.0075(2) 0.0415(7) Uani 1 1 d D . . . .
C5 C 0.2916(5) 0.6144(3) -0.0156(3) 0.0448(8) Uani 1 1 d D . . . .
C6 C 0.2665(4) 0.5194(3) 0.0304(3) 0.0428(7) Uani 1 1 d D . . . .
I3 I 0.4493(4) 0.2915(2) 0.4301(2) 0.0744(7) Uani 0.5 1 d D U P A 1
I4 I 0.46933(12) 0.19862(7) 0.65920(6) 0.0690(2) Uani 0.5 1 d D . P A 1
F5 F 0.7650(8) 0.3568(5) 0.7697(4) 0.0615(13) Uani 0.5 1 d D U P A 1
F6 F 0.9835(6) 0.5373(4) 0.7334(4) 0.0581(13) Uani 0.5 1 d D U P A 1
F7 F 0.9697(7) 0.6106(4) 0.5663(4) 0.0719(16) Uani 0.5 1 d D U P A 1
F8 F 0.7554(10) 0.5108(8) 0.4371(7) 0.085(4) Uani 0.5 1 d D . P A 1
C7 C 0.6312(9) 0.3702(6) 0.5343(5) 0.0377(15) Uani 0.5 1 d D U P A 1
C8 C 0.6352(8) 0.3337(5) 0.6203(4) 0.0367(12) Uani 0.5 1 d D U P A 1
C9 C 0.7551(12) 0.3916(8) 0.6866(6) 0.0442(19) Uani 0.5 1 d D U P A 1
C10 C 0.8678(12) 0.4829(8) 0.6695(5) 0.0424(17) Uani 0.5 1 d D U P A 1
C11 C 0.8617(9) 0.5198(6) 0.5847(5) 0.0480(16) Uani 0.5 1 d D U P A 1
C12 C 0.7420(9) 0.4646(6) 0.5180(5) 0.0430(15) Uani 0.5 1 d D U P A 1
I3' I 0.4551(4) 0.28355(14) 0.42893(18) 0.0519(4) Uani 0.5 1 d D U P B 2
I4' I 0.7763(2) 0.53301(12) 0.46318(12) 0.1055(6) Uani 0.5 1 d D . P B 2
F5' F 0.9436(9) 0.5397(6) 0.6646(7) 0.099(3) Uani 0.5 1 d D U P B 2
F6' F 0.8741(9) 0.4092(7) 0.7976(4) 0.090(2) Uani 0.5 1 d D U P B 2
F7' F 0.6159(9) 0.2349(6) 0.7760(4) 0.0822(18) Uani 0.5 1 d D U P B 2
F8' F 0.4242(9) 0.1880(6) 0.6218(4) 0.0612(18) Uani 0.5 1 d D . P B 2
C7' C 0.5865(10) 0.3404(7) 0.5552(5) 0.0472(18) Uani 0.5 1 d D U P B 2
C8' C 0.7190(10) 0.4317(6) 0.5654(5) 0.0516(16) Uani 0.5 1 d D U P B 2
C9' C 0.8153(13) 0.4539(9) 0.6494(7) 0.058(2) Uani 0.5 1 d D U P B 2
C10' C 0.7792(13) 0.3878(9) 0.7183(7) 0.056(2) Uani 0.5 1 d D U P B 2
C11' C 0.6502(10) 0.3002(7) 0.7086(5) 0.0558(18) Uani 0.5 1 d D U P B 2
C12' C 0.5545(10) 0.2770(7) 0.6270(5) 0.0515(17) Uani 0.5 1 d D U P B 2
C13 C 0.1267(3) -0.0137(2) 0.1660(2) 0.0293(5) Uani 1 1 d . . . . .
C14 C 0.1989(4) 0.0395(3) 0.0958(2) 0.0403(7) Uani 1 1 d . . . . .
H14A H 0.2411 0.1162 0.0998 0.048 Uiso 1 1 calc R U . . .
C15 C 0.2097(5) -0.0180(3) 0.0206(3) 0.0509(9) Uani 1 1 d . . . . .
H15A H 0.2606 0.0191 -0.0265 0.061 Uiso 1 1 calc R U . . .
C16 C 0.1471(5) -0.1283(3) 0.0135(3) 0.0510(9) Uani 1 1 d . . . . .
H16A H 0.1533 -0.1676 -0.0388 0.061 Uiso 1 1 calc R U . . .
C17 C 0.0752(6) -0.1825(3) 0.0823(3) 0.0572(10) Uani 1 1 d . . . . .
H17A H 0.0316 -0.2591 0.0771 0.069 Uiso 1 1 calc R U . . .
C18 C 0.0660(5) -0.1260(3) 0.1592(3) 0.0464(8) Uani 1 1 d . . . . .
H18A H 0.0186 -0.1639 0.2069 0.056 Uiso 1 1 calc R U . . .
C19 C -0.0820(3) 0.0910(2) 0.24595(18) 0.0284(5) Uani 1 1 d . . . . .
C20 C -0.0894(4) 0.1948(3) 0.2678(2) 0.0366(6) Uani 1 1 d . . . . .
H20A H 0.0071 0.2500 0.2881 0.044 Uiso 1 1 calc R U . . .
C21 C -0.2374(5) 0.2177(3) 0.2602(3) 0.0472(8) Uani 1 1 d . . . . .
H21A H -0.2418 0.2887 0.2753 0.057 Uiso 1 1 calc R U . . .
C22 C -0.3781(4) 0.1384(4) 0.2308(3) 0.0478(9) Uani 1 1 d . . . . .
H22A H -0.4793 0.1544 0.2267 0.057 Uiso 1 1 calc R U . . .
C23 C -0.3716(4) 0.0351(3) 0.2072(3) 0.0450(8) Uani 1 1 d . . . . .
H23A H -0.4684 -0.0194 0.1861 0.054 Uiso 1 1 calc R U . . .
C24 C -0.2244(4) 0.0117(3) 0.2146(2) 0.0390(7) Uani 1 1 d . . . . .
H24A H -0.2204 -0.0590 0.1981 0.047 Uiso 1 1 calc R U . . .
C25 C 0.1216(4) -0.0177(2) 0.3550(2) 0.0320(6) Uani 1 1 d . . . . .
C26 C -0.0133(5) -0.0782(5) 0.3888(4) 0.0724(16) Uani 1 1 d . . . . .
H26A H -0.1177 -0.0747 0.3635 0.087 Uiso 1 1 calc R U . . .
C27 C 0.0029(7) -0.1439(5) 0.4594(4) 0.087(2) Uani 1 1 d . . . . .
H27A H -0.0910 -0.1864 0.4813 0.104 Uiso 1 1 calc R U . . .
C28 C 0.1504(6) -0.1486(4) 0.4978(3) 0.0598(11) Uani 1 1 d . . . . .
H28A H 0.1598 -0.1935 0.5466 0.072 Uiso 1 1 calc R U . . .
C29 C 0.2860(6) -0.0883(4) 0.4659(3) 0.0628(12) Uani 1 1 d . . . . .
H29A H 0.3900 -0.0907 0.4931 0.075 Uiso 1 1 calc R U . . .
C30 C 0.2716(5) -0.0236(3) 0.3940(3) 0.0514(9) Uani 1 1 d . . . . .
H30A H 0.3659 0.0170 0.3714 0.062 Uiso 1 1 calc R U . . .

loop_
_atom_site_aniso_label
_atom_site_aniso_U_11
_atom_site_aniso_U_22
_atom_site_aniso_U_33
_atom_site_aniso_U_23
_atom_site_aniso_U_13
_atom_site_aniso_U_12
P1 0.0248(3) 0.0258(3) 0.0265(3) 0.0050(2) 0.0019(2) 0.0042(3)
O1 0.0313(10) 0.0292(10) 0.0345(11) 0.0042(8) 0.0016(8) 0.0029(8)
I1 0.05946(15) 0.03140(11) 0.05044(14) 0.01501(9) 0.02364(11) 0.01593(10)
I2 0.0782(2) 0.0780(2) 0.0982(3) 0.0294(2) -0.0355(2) 0.00690(19)
F1 0.0563(15) 0.0410(12) 0.0862(19) 0.0131(12) 0.0004(13) -0.0053(11)
F2 0.0694(16) 0.0376(11) 0.0682(15) 0.0268(11) 0.0218(12) 0.0150(11)
F3 0.0706(17) 0.0605(16) 0.0753(18) 0.0245(14) -0.0140(14) 0.0140(13)
F4 0.0588(15) 0.0428(12) 0.091(2) 0.0140(13) -0.0081(14) -0.0039(11)
C1 0.0475(18) 0.0279(13) 0.0397(16) 0.0080(12) 0.0161(14) 0.0131(13)
C2 0.0440(18) 0.0356(15) 0.0401(17) 0.0065(13) 0.0086(14) 0.0120(14)
C3 0.0424(18) 0.0296(14) 0.051(2) 0.0049(13) 0.0137(15) 0.0052(13)
C4 0.056(2) 0.0304(14) 0.0422(17) 0.0124(13) 0.0189(15) 0.0130(14)
C5 0.051(2) 0.0379(17) 0.0462(19) 0.0104(14) 0.0061(16) 0.0139(15)
C6 0.0457(19) 0.0319(15) 0.0495(19) 0.0074(14) 0.0085(15) 0.0075(14)
I3 0.0779(12) 0.1021(14) 0.0507(10) -0.0120(9) -0.0160(8) 0.0497(10)
I4 0.0751(6) 0.0577(4) 0.0604(5) -0.0023(4) 0.0327(4) -0.0153(4)
F5 0.081(4) 0.067(3) 0.031(2) 0.002(2) 0.002(2) 0.014(3)
F6 0.054(3) 0.061(3) 0.052(3) -0.020(2) -0.013(2) 0.013(2)
F7 0.075(4) 0.046(3) 0.075(4) 0.005(2) 0.010(3) -0.017(2)
F8 0.051(4) 0.082(5) 0.087(6) 0.014(4) 0.015(4) -0.043(4)
C7 0.044(4) 0.035(3) 0.034(3) 0.000(3) 0.005(3) 0.011(3)
C8 0.039(3) 0.035(3) 0.036(3) -0.001(2) 0.006(2) 0.008(2)
C9 0.053(4) 0.049(4) 0.032(4) -0.004(3) 0.004(3) 0.018(3)
C10 0.043(5) 0.043(4) 0.039(3) -0.009(3) -0.001(3) 0.012(3)
C11 0.053(4) 0.039(3) 0.048(3) -0.003(3) 0.005(3) 0.008(3)
C12 0.053(4) 0.041(3) 0.031(3) 0.009(2) 0.005(3) 0.006(3)
I3' 0.0686(10) 0.0421(5) 0.0419(7) -0.0130(4) -0.0139(6) 0.0204(5)
I4' 0.1467(13) 0.0952(8) 0.1219(11) 0.0576(8) 0.0926(10) 0.0764(9)
F5' 0.073(5) 0.077(5) 0.138(8) -0.042(5) 0.039(5) -0.005(4)
F6' 0.084(5) 0.128(6) 0.058(4) -0.036(4) -0.017(3) 0.043(4)
F7' 0.104(5) 0.107(5) 0.048(3) 0.021(3) 0.022(3) 0.043(4)
F8' 0.055(4) 0.065(4) 0.048(4) -0.001(3) 0.004(3) -0.008(3)
C7' 0.054(4) 0.055(4) 0.040(4) -0.008(3) 0.011(3) 0.024(3)
C8' 0.055(4) 0.051(4) 0.058(4) -0.007(3) 0.017(3) 0.027(3)
C9' 0.052(5) 0.058(5) 0.066(5) -0.015(4) 0.010(4) 0.020(4)
C10' 0.053(5) 0.064(5) 0.056(6) -0.018(4) 0.002(4) 0.026(4)
C11' 0.060(4) 0.067(4) 0.045(4) -0.004(3) 0.007(3) 0.024(3)
C12' 0.050(4) 0.061(4) 0.047(3) -0.006(3) 0.007(3) 0.021(3)
C13 0.0259(13) 0.0291(13) 0.0320(14) 0.0023(10) 0.0015(10) 0.0073(11)
C14 0.0464(18) 0.0352(15) 0.0371(16) 0.0034(13) 0.0080(14) 0.0065(14)
C15 0.062(2) 0.054(2) 0.0361(18) 0.0009(16) 0.0121(16) 0.0137(19)
C16 0.055(2) 0.055(2) 0.047(2) -0.0114(17) 0.0025(17) 0.0241(18)
C17 0.072(3) 0.0348(18) 0.063(3) -0.0096(17) 0.008(2) 0.0128(18)
C18 0.056(2) 0.0319(15) 0.048(2) 0.0010(14) 0.0125(16) 0.0040(15)
C19 0.0290(13) 0.0334(13) 0.0237(12) 0.0055(10) 0.0026(10) 0.0104(11)
C20 0.0384(16) 0.0362(15) 0.0368(16) 0.0085(12) 0.0089(13) 0.0110(13)
C21 0.050(2) 0.052(2) 0.050(2) 0.0143(16) 0.0150(16) 0.0283(17)
C22 0.0360(17) 0.072(3) 0.0437(19) 0.0185(18) 0.0081(14) 0.0267(18)
C23 0.0306(16) 0.057(2) 0.0443(19) 0.0093(16) -0.0001(13) 0.0093(15)
C24 0.0320(15) 0.0428(17) 0.0390(16) 0.0027(13) -0.0029(12) 0.0083(13)
C25 0.0350(15) 0.0313(13) 0.0284(13) 0.0063(11) 0.0015(11) 0.0082(12)
C26 0.039(2) 0.101(4) 0.076(3) 0.058(3) 0.011(2) 0.015(2)
C27 0.064(3) 0.115(5) 0.087(4) 0.074(4) 0.029(3) 0.023(3)
C28 0.079(3) 0.066(3) 0.041(2) 0.0276(19) 0.0085(19) 0.028(2)
C29 0.061(3) 0.063(3) 0.061(3) 0.024(2) -0.014(2) 0.020(2)
C30 0.0395(19) 0.055(2) 0.056(2) 0.0248(18) -0.0031(16) 0.0102(16)

loop_
_atom_type_symbol
_atom_type_description
_atom_type_scat_dispersion_real
_atom_type_scat_dispersion_imag
_atom_type_scat_source
C C 0.0033 0.0016 'International Tables Vol C Tables 4.2.6.8 and 6.1.1.4'
H H 0.0000 0.0000 'International Tables Vol C Tables 4.2.6.8 and 6.1.1.4'
O O 0.0106 0.0060 'International Tables Vol C Tables 4.2.6.8 and 6.1.1.4'
F F 0.0171 0.0103 'International Tables Vol C Tables 4.2.6.8 and 6.1.1.4'
P P 0.1023 0.0942 'International Tables Vol C Tables 4.2.6.8 and 6.1.1.4'
I I -0.4742 1.8119 'International Tables Vol C Tables 4.2.6.8 and 6.1.1.4'

loop_
_geom_angle_atom_site_label_1
_geom_angle_atom_site_label_2
_geom_angle_atom_site_label_3
_geom_angle
O1 P1 C13 111.53(13)
O1 P1 C25 112.49(14)
C13 P1 C25 105.83(14)
O1 P1 C19 111.40(13)
C13 P1 C19 107.84(13)
C25 P1 C19 107.44(14)
C6 C1 C2 118.4(3)
C6 C1 I1 118.2(2)
C2 C1 I1 123.4(3)
C3 C2 C1 118.9(3)
C3 C2 I2 118.0(3)
C1 C2 I2 123.0(2)
F1 C3 C4 117.8(3)
F1 C3 C2 120.5(3)
C4 C3 C2 121.7(3)
F2 C4 C3 120.1(3)
F2 C4 C5 119.9(3)
C3 C4 C5 120.0(3)
F3 C5 C4 120.8(3)
F3 C5 C6 120.2(3)
C4 C5 C6 119.0(3)
F4 C6 C1 120.9(3)
F4 C6 C5 117.2(3)
C1 C6 C5 121.9(3)
C12 C7 C8 119.0(6)
C12 C7 I3 119.0(5)
C8 C7 I3 121.8(5)
C7 C8 C9 118.9(7)
C7 C8 I4 124.4(5)
C9 C8 I4 116.6(5)
F5 C9 C10 117.7(7)
F5 C9 C8 120.4(8)
C10 C9 C8 121.9(7)
F6 C10 C9 121.4(7)
F6 C10 C11 119.5(8)
C9 C10 C11 119.0(8)
F7 C11 C10 120.3(7)
F7 C11 C12 119.5(6)
C10 C11 C12 120.2(7)
F8 C12 C7 126.2(7)
F8 C12 C11 112.7(6)
C7 C12 C11 121.0(6)
C12' C7' C8' 119.0(7)
C12' C7' I3' 118.7(6)
C8' C7' I3' 121.7(6)
C7' C8' C9' 117.8(8)
C7' C8' I4' 122.3(6)
C9' C8' I4' 119.9(7)
F5' C9' C10' 117.7(9)
F5' C9' C8' 121.4(10)
C10' C9' C8' 120.8(9)
F6' C10' C11' 118.7(10)
F6' C10' C9' 120.0(9)
C11' C10' C9' 121.3(9)
F7' C11' C10' 121.1(8)
F7' C11' C12' 120.1(8)
C10' C11' C12' 118.8(8)
F8' C12' C7' 121.8(7)
F8' C12' C11' 115.9(7)
C7' C12' C11' 122.2(8)
C18 C13 C14 118.9(3)
C18 C13 P1 122.9(2)
C14 C13 P1 118.2(2)
C15 C14 C13 120.6(3)
C16 C15 C14 120.2(4)
C15 C16 C17 120.0(4)
C16 C17 C18 120.5(4)
C17 C18 C13 119.7(4)
C20 C19 C24 119.2(3)
C20 C19 P1 117.4(2)
C24 C19 P1 123.4(2)
C21 C20 C19 120.1(3)
C22 C21 C20 120.6(4)
C21 C22 C23 119.8(3)
C24 C23 C22 120.0(3)
C23 C24 C19 120.4(3)
C30 C25 C26 118.4(3)
C30 C25 P1 117.6(3)
C26 C25 P1 123.9(3)
C25 C26 C27 120.3(4)
C28 C27 C26 121.0(4)
C27 C28 C29 119.7(4)
C28 C29 C30 120.0(4)
C25 C30 C29 120.6(4)

loop_
_geom_bond_atom_site_label_1
_geom_bond_atom_site_label_2
_geom_bond_distance
P1 O1 1.498(2)
P1 C13 1.793(3)
P1 C25 1.800(3)
P1 C19 1.800(3)
I1 C1 2.095(3)
I2 C2 2.064(4)
F1 C3 1.342(4)
F2 C4 1.337(4)
F3 C5 1.332(4)
F4 C6 1.340(4)
C1 C6 1.376(5)
C1 C2 1.389(5)
C2 C3 1.389(5)
C3 C4 1.360(5)
C4 C5 1.361(5)
C5 C6 1.389(5)
I3 C7 2.109(7)
I4 C8 2.074(7)
F5 C9 1.338(8)
F6 C10 1.334(9)
F7 C11 1.339(8)
F8 C12 1.369(11)
C7 C12 1.372(9)
C7 C8 1.387(8)
C8 C9 1.389(10)
C9 C10 1.357(11)
C10 C11 1.370(10)
C11 C12 1.382(9)
I3' C7' 2.105(8)
I4' C8' 2.053(8)
F5' C9' 1.329(10)
F6' C10' 1.343(10)
F7' C11' 1.338(9)
F8' C12' 1.364(10)
C7' C12' 1.375(10)
C7' C8' 1.391(10)
C8' C9' 1.406(11)
C9' C10' 1.364(12)
C10' C11' 1.344(11)
C11' C12' 1.375(10)
C13 C18 1.391(4)
C13 C14 1.393(4)
C14 C15 1.378(5)
C15 C16 1.369(6)
C16 C17 1.380(6)
C17 C18 1.388(6)
C19 C20 1.390(4)
C19 C24 1.393(4)
C20 C21 1.386(5)
C21 C22 1.376(6)
C22 C23 1.389(6)
C23 C24 1.382(5)
C25 C30 1.379(5)
C25 C26 1.379(5)
C26 C27 1.383(6)
C27 C28 1.351(7)
C28 C29 1.369(7)
C29 C30 1.388(5)

loop_
_geom_torsion_atom_site_label_1
_geom_torsion_atom_site_label_2
_geom_torsion_atom_site_label_3
_geom_torsion_atom_site_label_4
_geom_torsion
C6 C1 C2 C3 0.8(5)
I1 C1 C2 C3 -176.4(2)
C6 C1 C2 I2 -178.9(3)
I1 C1 C2 I2 3.9(4)
C1 C2 C3 F1 179.6(3)
I2 C2 C3 F1 -0.7(5)
C1 C2 C3 C4 -0.3(5)
I2 C2 C3 C4 179.4(3)
F1 C3 C4 F2 -0.4(5)
C2 C3 C4 F2 179.5(3)
F1 C3 C4 C5 180.0(3)
C2 C3 C4 C5 -0.1(5)
F2 C4 C5 F3 0.7(6)
C3 C4 C5 F3 -179.7(4)
F2 C4 C5 C6 -179.6(3)
C3 C4 C5 C6 0.0(6)
C2 C1 C6 F4 179.0(3)
I1 C1 C6 F4 -3.6(5)
C2 C1 C6 C5 -0.9(5)
I1 C1 C6 C5 176.5(3)
F3 C5 C6 F4 0.2(6)
C4 C5 C6 F4 -179.5(4)
F3 C5 C6 C1 -179.8(4)
C4 C5 C6 C1 0.5(6)
C12 C7 C8 C9 -2.4(12)
I3 C7 C8 C9 -177.7(7)
C12 C7 C8 I4 176.0(6)
I3 C7 C8 I4 0.7(9)
C7 C8 C9 F5 -178.1(9)
I4 C8 C9 F5 3.3(14)
C7 C8 C9 C10 0.2(15)
I4 C8 C9 C10 -178.3(9)
F5 C9 C10 F6 -0.8(17)
C8 C9 C10 F6 -179.3(9)
F5 C9 C10 C11 179.3(9)
C8 C9 C10 C11 0.9(17)
F6 C10 C11 F7 -0.9(13)
C9 C10 C11 F7 179.0(9)
F6 C10 C11 C12 -179.7(8)
C9 C10 C11 C12 0.2(14)
C8 C7 C12 F8 179.2(9)
I3 C7 C12 F8 -5.4(13)
C8 C7 C12 C11 3.5(12)
I3 C7 C12 C11 179.0(6)
F7 C11 C12 F8 2.6(12)
C10 C11 C12 F8 -178.6(9)
F7 C11 C12 C7 178.8(8)
C10 C11 C12 C7 -2.4(13)
C12' C7' C8' C9' 0.7(12)
I3' C7' C8' C9' -170.0(7)
C12' C7' C8' I4' -179.2(6)
I3' C7' C8' I4' 10.2(10)
C7' C8' C9' F5' -179.8(9)
I4' C8' C9' F5' 0.1(13)
C7' C8' C9' C10' -0.1(15)
I4' C8' C9' C10' 179.8(9)
F5' C9' C10' F6' -1.4(17)
C8' C9' C10' F6' 178.8(10)
F5' C9' C10' C11' 179.2(10)
C8' C9' C10' C11' -0.6(18)
F6' C10' C11' F7' 0.0(16)
C9' C10' C11' F7' 179.4(10)
F6' C10' C11' C12' -178.8(9)
C9' C10' C11' C12' 0.6(17)
C8' C7' C12' F8' 178.4(8)
I3' C7' C12' F8' -10.7(11)
C8' C7' C12' C11' -0.7(13)
I3' C7' C12' C11' 170.2(7)
F7' C11' C12' F8' 2.2(12)
C10' C11' C12' F8' -179.0(9)
F7' C11' C12' C7' -178.8(8)
C10' C11' C12' C7' 0.1(14)
O1 P1 C13 C18 153.5(3)
C25 P1 C13 C18 30.9(3)
C19 P1 C13 C18 -83.8(3)
O1 P1 C13 C14 -27.2(3)
C25 P1 C13 C14 -149.9(3)
C19 P1 C13 C14 95.4(3)
C18 C13 C14 C15 0.2(5)
P1 C13 C14 C15 -179.0(3)
C13 C14 C15 C16 1.0(6)
C14 C15 C16 C17 -1.0(7)
C15 C16 C17 C18 -0.2(7)
C16 C17 C18 C13 1.4(7)
C14 C13 C18 C17 -1.4(6)
P1 C13 C18 C17 177.8(3)
O1 P1 C19 C20 -15.0(3)
C13 P1 C19 C20 -137.7(2)
C25 P1 C19 C20 108.6(2)
O1 P1 C19 C24 165.5(3)
C13 P1 C19 C24 42.8(3)
C25 P1 C19 C24 -70.9(3)
C24 C19 C20 C21 1.4(5)
P1 C19 C20 C21 -178.1(3)
C19 C20 C21 C22 -0.1(5)
C20 C21 C22 C23 -1.1(6)
C21 C22 C23 C24 1.0(6)
C22 C23 C24 C19 0.3(5)
C20 C19 C24 C23 -1.5(5)
P1 C19 C24 C23 178.0(3)
O1 P1 C25 C30 -40.1(3)
C13 P1 C25 C30 81.9(3)
C19 P1 C25 C30 -163.1(3)
O1 P1 C25 C26 141.4(4)
C13 P1 C25 C26 -96.6(4)
C19 P1 C25 C26 18.4(4)
C30 C25 C26 C27 -0.8(8)
P1 C25 C26 C27 177.7(5)
C25 C26 C27 C28 1.4(11)
C26 C27 C28 C29 -0.6(10)
C27 C28 C29 C30 -0.7(9)
C26 C25 C30 C29 -0.5(7)
P1 C25 C30 C29 -179.1(4)
C28 C29 C30 C25 1.2(8)
